data_7106325
loop_
_publ_author_name
'James J. Henkelis'
'Colin A. Kilner'
'Malcolm A. Halcrow'

_publ_section_title
;
 New Insights into the Aggregation of Silver Pyrazolides Using Sterically
 Hindered Bidentate Pyrazole Ligands
;
_journal_name_full Chem.Commun.
_journal_page_first 5187
_journal_paper_doi 10.1039/c1cc00054c
_journal_volume 47
_journal_year 2011
_chemical_formula_moiety 'C64 H64 Ag4 N12, 2.7[H2 O]'
_chemical_formula_sum 'C64 H69.4 Ag4 N12 O2.7'
_chemical_formula_weight 1481.40
_chemical_name_systematic
;
Tetrakis[3-isoquinolinyl-5-tertbutylpyrazolido]tetrasilver(I)
hydrate (3/2.7)
;
_space_group_IT_number 43
_symmetry_cell_setting orthorhombic
_symmetry_space_group_name_Hall 'F 2 -2d'
_symmetry_space_group_name_H-M 'F d d 2'
_atom_sites_solution_hydrogens geom
_atom_sites_solution_primary direct
_atom_sites_solution_secondary difmap
_audit_creation_method SHELXL-97
_cell_angle_alpha 90.00
_cell_angle_beta 90.00
_cell_angle_gamma 90.00
_cell_formula_units_Z 8
_cell_length_a 18.6771(12)
_cell_length_b 44.784(3)
_cell_length_c 17.1502(11)
_cell_measurement_reflns_used 49319
_cell_measurement_temperature 150(2)
_cell_measurement_theta_max 28.87
_cell_measurement_theta_min 2.11
_cell_volume 14345.0(16)
_computing_cell_refinement 'APEX 2 software, Bruker Nonius 2004'
_computing_data_collection 'APEX 2 software, Bruker Nonius 2004'
_computing_data_reduction 'SAINT, Bruker Nonius 2004'
_computing_molecular_graphics 'XSEED (Barbour, 2001)'
_computing_publication_material 'local program'
_computing_structure_refinement 'SHELXL-97 (Sheldrick, 1997)'
_computing_structure_solution 'SHELXS-97 (Sheldrick, 1990)'
_diffrn_ambient_temperature 150(2)
_diffrn_detector_area_resol_mean '120 microns'
_diffrn_measured_fraction_theta_full 0.997
_diffrn_measured_fraction_theta_max 0.997
_diffrn_measurement_device_type 'Bruker X8 Apex diffractometer'
_diffrn_measurement_method 'Rotation images'
_diffrn_radiation_monochromator graphite
_diffrn_radiation_source 'rotating anode'
_diffrn_radiation_type MoK\a
_diffrn_radiation_wavelength 0.71073
_diffrn_reflns_av_R_equivalents 0.0441
_diffrn_reflns_av_sigmaI/netI 0.0342
_diffrn_reflns_limit_h_max 25
_diffrn_reflns_limit_h_min -25
_diffrn_reflns_limit_k_max 59
_diffrn_reflns_limit_k_min -60
_diffrn_reflns_limit_l_max 23
_diffrn_reflns_limit_l_min -23
_diffrn_reflns_number 49319
_diffrn_reflns_theta_full 28.87
_diffrn_reflns_theta_max 28.87
_diffrn_reflns_theta_min 2.11
_exptl_absorpt_coefficient_mu 1.123
_exptl_absorpt_correction_T_max 0.697
_exptl_absorpt_correction_T_min 0.671
_exptl_absorpt_correction_type multi-scan
_exptl_absorpt_process_details
;
Sheldrick, G. M. (2002). SADABS v. 2.03. University of
G/ottingen, Germany.
;
_exptl_crystal_colour colourless
_exptl_crystal_density_diffrn 1.372
_exptl_crystal_density_method 'not measured'
_exptl_crystal_description 'rectangular prism'
_exptl_crystal_F_000 5976
_exptl_crystal_size_max 0.35
_exptl_crystal_size_mid 0.18
_exptl_crystal_size_min 0.18
_refine_diff_density_max 0.939
_refine_diff_density_min -0.370
_refine_diff_density_rms 0.112
_refine_ls_abs_structure_details 'Flack H D (1983), Acta Cryst. A39, 876-881'
_refine_ls_abs_structure_Flack -0.02(3)
_refine_ls_extinction_method none
_refine_ls_goodness_of_fit_ref 1.045
_refine_ls_hydrogen_treatment constr
_refine_ls_matrix_type full
_refine_ls_number_parameters 423
_refine_ls_number_reflns 9369
_refine_ls_number_restraints 21
_refine_ls_restrained_S_all 1.045
_refine_ls_R_factor_all 0.0466
_refine_ls_R_factor_gt 0.0382
_refine_ls_shift/su_max 0.001
_refine_ls_shift/su_mean 0.000
_refine_ls_structure_factor_coef Fsqd
_refine_ls_weighting_details 'calc w=1/[\s^2^(Fo^2^)+(0.0789P)^2^+0.0000P] where P=(Fo^2^+2Fc^2^)/3'
_refine_ls_weighting_scheme calc
_refine_ls_wR_factor_gt 0.1129
_refine_ls_wR_factor_ref 0.1193
_reflns_number_gt 8111
_reflns_number_total 9369
_reflns_threshold_expression >2sigma(I)
_cod_data_source_file c1cc00054c.txt
_cod_data_source_block jjh38a_(compound_4)
_cod_original_cell_volume 14344.9(15)
_cod_original_formula_sum 'C64 H69.40 Ag4 N12 O2.70'
_cod_database_code 7106325

loop_
_symmetry_equiv_pos_as_xyz
'x, y, z'
'-x, -y, z'
'-x+1/4, y+1/4, z+1/4'
'x+1/4, -y+1/4, z+1/4'
'x, y+1/2, z+1/2'
'-x, -y+1/2, z+1/2'
'-x+1/4, y+3/4, z+3/4'
'x+1/4, -y+3/4, z+3/4'
'x+1/2, y, z+1/2'
'-x+1/2, -y, z+1/2'
'-x+3/4, y+1/4, z+3/4'
'x+3/4, -y+1/4, z+3/4'
'x+1/2, y+1/2, z'
'-x+1/2, -y+1/2, z'
'-x+3/4, y+3/4, z+1/4'
'x+3/4, -y+3/4, z+1/4'

loop_
_atom_site_label
_atom_site_type_symbol
_atom_site_fract_x
_atom_site_fract_y
_atom_site_fract_z
_atom_site_U_iso_or_equiv
_atom_site_adp_type
_atom_site_occupancy
_atom_site_symmetry_multiplicity
_atom_site_calc_flag
_atom_site_refinement_flags
_atom_site_disorder_assembly
_atom_site_disorder_group
Ag1 Ag 0.245326(15) 0.178016(9) 0.61882(2) 0.04803(10) Uani 1 1 d . . .
Ag2 Ag 0.2500 0.2500 0.67631(3) 0.04000(11) Uani 1 2 d S . .
Ag3 Ag 0.2500 0.2500 0.49716(2) 0.03316(10) Uani 1 2 d S . .
N4 N 0.33822(17) 0.14129(7) 0.6135(2) 0.0424(7) Uani 1 1 d . . .
C5 C 0.3411(3) 0.11567(9) 0.6593(3) 0.0514(11) Uani 1 1 d . . .
H5 H 0.3030 0.1116 0.6945 0.062 Uiso 1 1 calc R . .
C6 C 0.3980(3) 0.09596(10) 0.6550(3) 0.0515(11) Uani 1 1 d . . .
H6 H 0.4011 0.0797 0.6904 0.062 Uiso 1 1 calc R . .
C7 C 0.4517(2) 0.10015(9) 0.5973(3) 0.0436(9) Uani 1 1 d . . .
C8 C 0.5106(3) 0.07925(12) 0.5875(4) 0.0577(13) Uani 1 1 d . . .
H8 H 0.5157 0.0629 0.6225 0.069 Uiso 1 1 calc R . .
C9 C 0.5588(3) 0.08297(11) 0.5280(4) 0.0652(15) Uani 1 1 d . . .
H9 H 0.5991 0.0701 0.5241 0.078 Uiso 1 1 calc R . .
C10 C 0.5487(3) 0.10619(11) 0.4721(4) 0.0660(16) Uani 1 1 d . . .
H10 H 0.5781 0.1070 0.4270 0.079 Uiso 1 1 calc R . .
C11 C 0.4954(2) 0.12783(10) 0.4834(3) 0.0469(10) Uani 1 1 d . . .
H11 H 0.4916 0.1442 0.4483 0.056 Uiso 1 1 calc R . .
C12 C 0.4473(2) 0.12546(8) 0.5470(3) 0.0369(8) Uani 1 1 d . . .
C13 C 0.39021(19) 0.14714(8) 0.5624(2) 0.0338(7) Uani 1 1 d . . .
C14 C 0.3871(2) 0.17675(8) 0.5238(2) 0.0323(7) Uani 1 1 d . . .
N15 N 0.32377(17) 0.19146(7) 0.52683(19) 0.0350(7) Uani 1 1 d . . .
N16 N 0.33564(17) 0.21976(6) 0.4946(2) 0.0334(6) Uani 1 1 d . . .
C17 C 0.4056(2) 0.22180(8) 0.4718(2) 0.0326(7) Uani 1 1 d . . .
C18 C 0.4406(2) 0.19494(8) 0.4893(2) 0.0332(7) Uani 1 1 d . . .
H18 H 0.4894 0.1900 0.4801 0.040 Uiso 1 1 calc R . .
C19 C 0.4353(2) 0.25074(7) 0.4343(2) 0.0352(8) Uani 1 1 d . . .
C20 C 0.5158(2) 0.24589(9) 0.4147(3) 0.0427(10) Uani 1 1 d . . .
H20A H 0.5204 0.2301 0.3754 0.064 Uiso 1 1 calc R . .
H20B H 0.5416 0.2400 0.4621 0.064 Uiso 1 1 calc R . .
H20C H 0.5362 0.2645 0.3944 0.064 Uiso 1 1 calc R . .
C21 C 0.4292(2) 0.27699(8) 0.4929(3) 0.0415(9) Uani 1 1 d . . .
H21A H 0.4511 0.2949 0.4703 0.062 Uiso 1 1 calc R . .
H21B H 0.4541 0.2718 0.5413 0.062 Uiso 1 1 calc R . .
H21C H 0.3786 0.2809 0.5041 0.062 Uiso 1 1 calc R . .
C22 C 0.3932(2) 0.25796(10) 0.3590(3) 0.0446(9) Uani 1 1 d . . .
H22A H 0.3949 0.2407 0.3237 0.067 Uiso 1 1 calc R . .
H22B H 0.4147 0.2753 0.3332 0.067 Uiso 1 1 calc R . .
H22C H 0.3433 0.2624 0.3722 0.067 Uiso 1 1 calc R . .
N23 N 0.1311(2) 0.28200(9) 0.7572(3) 0.0624(12) Uani 1 1 d . . .
C24 C 0.1250(4) 0.31118(14) 0.7779(4) 0.0767(18) Uani 1 1 d . . .
H24 H 0.1637 0.3202 0.8051 0.092 Uiso 1 1 calc R . .
C25 C 0.0641(4) 0.32889(12) 0.7612(4) 0.0717(17) Uani 1 1 d . . .
H25 H 0.0618 0.3491 0.7775 0.086 Uiso 1 1 calc R . .
C26 C 0.0061(3) 0.31555(12) 0.7193(4) 0.0601(14) Uani 1 1 d . . .
C27 C -0.0548(4) 0.33165(14) 0.6980(5) 0.080(2) Uani 1 1 d . . .
H27 H -0.0598 0.3519 0.7138 0.096 Uiso 1 1 calc R . .
C28 C -0.1077(4) 0.31836(15) 0.6544(5) 0.084(2) Uani 1 1 d . . .
H28 H -0.1488 0.3296 0.6401 0.101 Uiso 1 1 calc R . .
C29 C -0.1019(3) 0.28848(14) 0.6305(4) 0.0697(15) Uani 1 1 d . . .
H29 H -0.1383 0.2798 0.5992 0.084 Uiso 1 1 calc R . .
C30 C -0.0438(3) 0.27178(11) 0.6524(3) 0.0510(10) Uani 1 1 d . . .
H30 H -0.0415 0.2514 0.6376 0.061 Uiso 1 1 calc R . .
C31 C 0.0127(3) 0.28428(11) 0.6964(3) 0.0470(10) Uani 1 1 d . . .
C32 C 0.0772(2) 0.26836(10) 0.7196(3) 0.0435(10) Uani 1 1 d . . .
C33 C 0.0868(2) 0.23589(9) 0.7038(2) 0.0381(8) Uani 1 1 d . . .
N34 N 0.15293(17) 0.22617(7) 0.6803(2) 0.0378(7) Uani 1 1 d . . .
N35 N 0.15093(17) 0.19535(7) 0.6736(2) 0.0375(7) Uani 1 1 d . A .
C36 C 0.0839(2) 0.18602(8) 0.6939(2) 0.0381(8) Uani 1 1 d D . .
C37 C 0.0420(2) 0.21121(9) 0.7131(3) 0.0391(9) Uani 1 1 d . A .
H37 H -0.0067 0.2113 0.7290 0.047 Uiso 1 1 calc R . .
C38A C 0.0656(7) 0.1529(2) 0.6989(8) 0.041(4) Uani 0.50 1 d PD A 1
C39A C 0.0578(8) 0.1414(3) 0.6158(7) 0.083(4) Uani 0.50 1 d PD A 1
H39A H 0.0190 0.1522 0.5896 0.125 Uiso 0.50 1 calc PR A 1
H39B H 0.0466 0.1200 0.6168 0.125 Uiso 0.50 1 calc PR A 1
H39C H 0.1027 0.1446 0.5874 0.125 Uiso 0.50 1 calc PR A 1
C40A C -0.0066(6) 0.1491(3) 0.7423(10) 0.076(6) Uani 0.50 1 d PD A 1
H40A H -0.0438 0.1606 0.7153 0.114 Uiso 0.50 1 calc PR A 1
H40B H -0.0017 0.1565 0.7959 0.114 Uiso 0.50 1 calc PR A 1
H40C H -0.0199 0.1280 0.7432 0.114 Uiso 0.50 1 calc PR A 1
C41A C 0.1224(6) 0.1358(3) 0.7448(12) 0.135(10) Uani 0.50 1 d PD A 1
H41A H 0.1094 0.1146 0.7470 0.203 Uiso 0.50 1 calc PR A 1
H41B H 0.1253 0.1438 0.7979 0.203 Uiso 0.50 1 calc PR A 1
H41C H 0.1689 0.1380 0.7190 0.203 Uiso 0.50 1 calc PR A 1
C38B C 0.0575(9) 0.1547(3) 0.6910(10) 0.067(7) Uani 0.50 1 d PD A 2
C39B C -0.0017(8) 0.1522(4) 0.6296(10) 0.108(7) Uani 0.50 1 d PD A 2
H39D H -0.0190 0.1316 0.6273 0.162 Uiso 0.50 1 calc PR A 2
H39E H 0.0174 0.1580 0.5785 0.162 Uiso 0.50 1 calc PR A 2
H39F H -0.0414 0.1655 0.6436 0.162 Uiso 0.50 1 calc PR A 2
C40B C 0.0245(8) 0.1456(3) 0.7703(8) 0.076(5) Uani 0.50 1 d PD A 2
H40D H 0.0609 0.1474 0.8112 0.115 Uiso 0.50 1 calc PR A 2
H40E H 0.0077 0.1249 0.7675 0.115 Uiso 0.50 1 calc PR A 2
H40F H -0.0159 0.1588 0.7823 0.115 Uiso 0.50 1 calc PR A 2
C41B C 0.1179(9) 0.1329(3) 0.6703(14) 0.162(14) Uani 0.50 1 d PD A 2
H41D H 0.1567 0.1348 0.7085 0.244 Uiso 0.50 1 calc PR A 2
H41E H 0.1362 0.1375 0.6182 0.244 Uiso 0.50 1 calc PR A 2
H41F H 0.0995 0.1124 0.6712 0.244 Uiso 0.50 1 calc PR A 2
O42 O 0.0000 0.0000 0.8702(15) 0.065(5) Uiso 0.30 2 d SP B 1
O43 O 0.0533(6) 0.0613(2) 0.7990(7) 0.065(3) Uiso 0.35 1 d P C 2
O44 O 0.1076(10) 0.0501(4) 0.7992(12) 0.082(5) Uiso 0.25 1 d P D 3
O45 O 0.2317(10) 0.2574(4) 0.8708(12) 0.072(4) Uiso 0.25 1 d P . .
O46 O 0.2697(14) 0.3081(6) 0.9052(17) 0.062(6) Uiso 0.15 1 d P E 5
O47 O 0.1643(11) 0.1856(4) 0.9025(13) 0.069(5) Uiso 0.20 1 d P F 6

loop_
_atom_site_aniso_label
_atom_site_aniso_U_11
_atom_site_aniso_U_22
_atom_site_aniso_U_33
_atom_site_aniso_U_23
_atom_site_aniso_U_13
_atom_site_aniso_U_12
Ag1 0.03069(15) 0.0613(2) 0.0521(2) -0.00585(16) 0.01379(14) -0.00131(12)
Ag2 0.0307(2) 0.0545(2) 0.0349(2) 0.000 0.000 -0.01128(17)
Ag3 0.02859(19) 0.03776(19) 0.0331(2) 0.000 0.000 0.00962(14)
N4 0.0396(16) 0.0379(16) 0.0498(19) 0.0087(15) 0.0098(17) 0.0011(13)
C5 0.051(3) 0.046(2) 0.057(3) 0.015(2) 0.016(2) -0.0029(18)
C6 0.059(3) 0.042(2) 0.053(3) 0.0182(19) 0.003(2) -0.0012(19)
C7 0.044(2) 0.0347(18) 0.052(3) 0.0107(17) -0.0043(19) -0.0014(15)
C8 0.061(3) 0.041(2) 0.071(4) 0.017(2) -0.006(3) 0.0093(19)
C9 0.048(3) 0.048(2) 0.100(5) 0.020(3) 0.013(3) 0.015(2)
C10 0.051(3) 0.047(2) 0.099(4) 0.016(3) 0.028(3) 0.019(2)
C11 0.043(2) 0.039(2) 0.058(3) 0.010(2) 0.0127(18) 0.0100(15)
C12 0.0338(18) 0.0304(16) 0.047(2) 0.0051(16) -0.0001(17) 0.0036(13)
C13 0.0311(17) 0.0301(16) 0.040(2) 0.0024(14) -0.0003(15) 0.0009(13)
C14 0.0316(19) 0.0342(17) 0.0312(18) 0.0036(13) 0.0019(14) 0.0040(13)
N15 0.0345(17) 0.0356(16) 0.0348(16) 0.0066(12) 0.0060(13) 0.0053(12)
N16 0.0309(15) 0.0328(14) 0.0364(16) 0.0065(13) 0.0053(13) 0.0052(11)
C17 0.0316(18) 0.0374(17) 0.0288(17) 0.0005(13) 0.0064(14) 0.0047(14)
C18 0.0292(17) 0.0377(18) 0.0328(18) 0.0009(15) 0.0064(15) 0.0072(13)
C19 0.039(2) 0.0353(18) 0.0317(18) 0.0094(14) 0.0044(17) 0.0030(13)
C20 0.038(2) 0.044(2) 0.046(2) 0.0112(17) 0.0089(18) 0.0004(15)
C21 0.049(2) 0.0334(18) 0.042(2) 0.0071(16) 0.0033(18) 0.0064(15)
C22 0.050(2) 0.049(2) 0.035(2) 0.0125(17) 0.0070(19) 0.0033(18)
N23 0.051(2) 0.061(2) 0.075(3) -0.019(2) 0.013(2) -0.0176(19)
C24 0.069(4) 0.074(4) 0.087(5) -0.021(3) 0.015(3) -0.030(3)
C25 0.088(4) 0.047(3) 0.080(4) -0.018(3) 0.029(3) -0.016(3)
C26 0.071(4) 0.046(2) 0.063(3) -0.006(2) 0.031(3) 0.003(2)
C27 0.087(5) 0.057(3) 0.094(5) -0.004(3) 0.035(4) 0.019(3)
C28 0.080(4) 0.072(4) 0.099(5) 0.004(4) 0.014(4) 0.035(3)
C29 0.056(3) 0.081(4) 0.072(4) -0.009(3) -0.004(3) 0.019(3)
C30 0.050(3) 0.054(2) 0.049(2) -0.008(2) 0.008(2) 0.007(2)
C31 0.051(3) 0.051(2) 0.039(2) -0.0049(18) 0.0155(19) -0.0007(18)
C32 0.041(2) 0.046(2) 0.043(2) -0.0048(17) 0.0153(18) -0.0040(17)
C33 0.036(2) 0.043(2) 0.036(2) -0.0045(16) 0.0032(15) -0.0048(16)
N34 0.0293(15) 0.0430(16) 0.0409(18) 0.0003(14) 0.0018(14) -0.0068(12)
N35 0.0314(16) 0.0419(16) 0.0393(18) 0.0026(14) 0.0082(14) -0.0006(12)
C36 0.035(2) 0.044(2) 0.0347(19) 0.0016(16) 0.0053(16) -0.0054(15)
C37 0.0278(18) 0.048(2) 0.042(2) -0.0078(17) 0.0103(15) -0.0082(16)
C38A 0.039(7) 0.024(6) 0.062(10) 0.005(5) 0.027(6) -0.003(5)
C39A 0.087(9) 0.081(8) 0.081(9) -0.040(7) 0.037(8) -0.025(7)
C40A 0.056(8) 0.061(8) 0.110(14) -0.039(9) 0.042(8) -0.029(7)
C41A 0.042(7) 0.106(11) 0.26(3) 0.130(16) 0.012(11) 0.000(6)
C38B 0.072(13) 0.074(14) 0.056(11) 0.007(10) 0.015(9) -0.014(10)
C39B 0.100(13) 0.112(14) 0.112(15) -0.004(11) -0.007(9) -0.065(10)
C40B 0.095(13) 0.060(7) 0.075(10) 0.010(7) 0.048(10) -0.003(9)
C41B 0.153(19) 0.056(8) 0.28(3) -0.057(13) 0.17(2) -0.047(10)

loop_
_atom_type_symbol
_atom_type_description
_atom_type_scat_dispersion_real
_atom_type_scat_dispersion_imag
_atom_type_scat_source
C C 0.0033 0.0016 'International Tables Vol C Tables 4.2.6.8 and 6.1.1.4'
H H 0.0000 0.0000 'International Tables Vol C Tables 4.2.6.8 and 6.1.1.4'
N N 0.0061 0.0033 'International Tables Vol C Tables 4.2.6.8 and 6.1.1.4'
Ag Ag -0.8971 1.1015 'International Tables Vol C Tables 4.2.6.8 and 6.1.1.4'
O O 0.0106 0.0060 'International Tables Vol C Tables 4.2.6.8 and 6.1.1.4'

loop_
_geom_angle_atom_site_label_1
_geom_angle_atom_site_label_2
_geom_angle_atom_site_label_3
_geom_angle
_geom_angle_site_symmetry_1
_geom_angle_site_symmetry_3
_geom_angle_publ_flag
N35 Ag1 N15 138.66(12) . . ?
N35 Ag1 N4 149.58(13) . . ?
N15 Ag1 N4 71.52(11) . . ?
N34 Ag2 N34 176.2(2) 14 . ?
N16 Ag3 N16 177.6(2) 14 . ?
C13 N4 C5 120.3(3) . . ?
C13 N4 Ag1 114.7(2) . . ?
C5 N4 Ag1 125.0(3) . . ?
C6 C5 N4 121.7(4) . . ?
C5 C6 C7 119.7(4) . . ?
C6 C7 C12 119.0(4) . . ?
C6 C7 C8 122.0(4) . . ?
C12 C7 C8 119.0(4) . . ?
C9 C8 C7 120.3(4) . . ?
C8 C9 C10 120.1(4) . . ?
C11 C10 C9 120.3(5) . . ?
C10 C11 C12 120.3(4) . . ?
C11 C12 C7 119.2(4) . . ?
C11 C12 C13 123.4(4) . . ?
C7 C12 C13 117.3(4) . . ?
N4 C13 C12 121.2(3) . . ?
N4 C13 C14 116.1(3) . . ?
C12 C13 C14 122.7(3) . . ?
N15 C14 C18 110.6(3) . . ?
N15 C14 C13 116.9(3) . . ?
C18 C14 C13 132.2(3) . . ?
C14 N15 N16 106.7(3) . . ?
C14 N15 Ag1 117.9(2) . . ?
N16 N15 Ag1 128.7(2) . . ?
C17 N16 N15 109.0(3) . . ?
C17 N16 Ag3 133.8(2) . . ?
N15 N16 Ag3 117.1(2) . . ?
N16 C17 C18 109.1(3) . . ?
N16 C17 C19 121.2(3) . . ?
C18 C17 C19 129.7(3) . . ?
C17 C18 C14 104.7(3) . . ?
C22 C19 C17 109.8(3) . . ?
C22 C19 C21 110.2(3) . . ?
C17 C19 C21 109.8(3) . . ?
C22 C19 C20 109.9(4) . . ?
C17 C19 C20 108.6(3) . . ?
C21 C19 C20 108.5(4) . . ?
C32 N23 C24 120.0(5) . . ?
N23 C24 C25 123.6(6) . . ?
C24 C25 C26 118.4(5) . . ?
C27 C26 C25 122.2(6) . . ?
C27 C26 C31 119.6(6) . . ?
C25 C26 C31 118.1(5) . . ?
C28 C27 C26 120.3(6) . . ?
C27 C28 C29 121.1(6) . . ?
C30 C29 C28 120.1(6) . . ?
C29 C30 C31 121.4(5) . . ?
C30 C31 C32 124.8(4) . . ?
C30 C31 C26 117.4(5) . . ?
C32 C31 C26 117.8(5) . . ?
N23 C32 C31 122.0(4) . . ?
N23 C32 C33 116.2(4) . . ?
C31 C32 C33 121.8(4) . . ?
N34 C33 C37 108.8(4) . . ?
N34 C33 C32 118.2(3) . . ?
C37 C33 C32 132.8(4) . . ?
C33 N34 N35 108.5(3) . . ?
C33 N34 Ag2 128.7(3) . . ?
N35 N34 Ag2 121.7(2) . . ?
C36 N35 N34 107.9(3) . . ?
C36 N35 Ag1 139.1(3) . . ?
N34 N35 Ag1 112.0(2) . . ?
N35 C36 C37 108.9(3) . . ?
N35 C36 C38B 125.8(7) . . ?
C37 C36 C38B 125.2(7) . . ?
N35 C36 C38A 121.2(6) . . ?
C37 C36 C38A 129.8(6) . . ?
C33 C37 C36 105.8(3) . . ?
C39A C38A C36 107.3(9) . . ?
C39A C38A C41A 112.3(11) . . ?
C36 C38A C41A 111.1(10) . . ?
C39A C38A C40A 109.3(10) . . ?
C36 C38A C40A 109.1(9) . . ?
C41A C38A C40A 107.6(10) . . ?
C36 C38B C39B 109.3(11) . . ?
C36 C38B C41B 111.3(11) . . ?
C39B C38B C41B 109.0(13) . . ?
C36 C38B C40B 110.5(12) . . ?
C39B C38B C40B 107.4(12) . . ?
C41B C38B C40B 109.2(12) . . ?

loop_
_geom_bond_atom_site_label_1
_geom_bond_atom_site_label_2
_geom_bond_distance
_geom_bond_site_symmetry_2
_geom_bond_publ_flag
Ag1 N35 2.143(3) . ?
Ag1 N15 2.236(3) . ?
Ag1 N4 2.392(3) . ?
Ag1 Ag2 3.3722(4) . ?
Ag1 Ag3 3.8410(5) . ?
Ag2 N34 2.105(3) . ?
Ag2 Ag3 3.0724(6) . ?
Ag3 N16 2.096(3) . ?
N4 C13 1.334(5) . ?
N4 C5 1.392(5) . ?
C5 C6 1.383(7) . ?
C6 C7 1.422(7) . ?
C7 C12 1.427(5) . ?
C7 C8 1.454(7) . ?
C8 C9 1.371(8) . ?
C9 C10 1.428(7) . ?
C10 C11 1.402(6) . ?
C11 C12 1.417(6) . ?
C12 C13 1.466(5) . ?
C13 C14 1.483(5) . ?
C14 N15 1.355(5) . ?
C14 C18 1.419(5) . ?
N15 N16 1.400(4) . ?
N16 C17 1.367(5) . ?
C17 C18 1.402(5) . ?
C17 C19 1.549(5) . ?
C19 C22 1.547(6) . ?
C19 C21 1.551(6) . ?
C19 C20 1.556(6) . ?
N23 C32 1.343(6) . ?
N23 C24 1.359(7) . ?
C24 C25 1.415(10) . ?
C25 C26 1.431(9) . ?
C26 C27 1.396(9) . ?
C26 C31 1.459(7) . ?
C27 C28 1.374(11) . ?
C28 C29 1.403(9) . ?
C29 C30 1.370(7) . ?
C30 C31 1.414(7) . ?
C31 C32 1.455(7) . ?
C32 C33 1.490(6) . ?
C33 N34 1.370(5) . ?
C33 C37 1.396(6) . ?
N34 N35 1.386(4) . ?
N35 C36 1.364(5) . ?
C36 C37 1.413(6) . ?
C36 C38B 1.489(15) . ?
C36 C38A 1.525(11) . ?
C38A C39A 1.523(14) . ?
C38A C41A 1.527(15) . ?
C38A C40A 1.550(13) . ?
C38B C39B 1.531(16) . ?
C38B C41B 1.534(16) . ?
C38B C40B 1.546(15) . ?
